data_1561147
loop_
_publ_author_name
'Ruan, Ting-Ting'
'Wang, Wen-Wen'
'Hu, Chun-Li'
'Xu, Xiang'
'Mao, Jiang-Gao'

_publ_section_title
;
 Pb4(BO3)2(SO4) and Pb2[(BO2)(OH)](SO4): New lead(II) borate-sulfate
 mixed-anion compounds with two types of 3D network structures
;
_journal_name_full 'Journal of Solid State Chemistry'
_journal_page_first 39
_journal_page_last 45
_journal_paper_doi 10.1016/j.jssc.2018.01.013
_journal_volume 260
_journal_year 2018
_chemical_formula_sum 'B H O7 Pb2 S'
_chemical_formula_weight 570.26
_space_group_IT_number 11
_space_group_name_Hall '-P 2yb'
_space_group_name_H-M_alt 'P 1 21/m 1'
_symmetry_cell_setting monoclinic
_symmetry_space_group_name_H-M 'P 1 21/m 1'
_atom_sites_solution_hydrogens geom
_atom_sites_solution_primary direct
_atom_sites_solution_secondary difmap
_audit_creation_method SHELXL-97
_cell_angle_alpha 90.00
_cell_angle_beta 98.643(19)
_cell_angle_gamma 90.00
_cell_formula_units_Z 2
_cell_length_a 6.9817(12)
_cell_length_b 5.3917(8)
_cell_length_c 8.1666(19)
_cell_measurement_reflns_used 539
_cell_measurement_temperature 293(2)
_cell_measurement_theta_max 29.6220
_cell_measurement_theta_min 4.8060
_cell_volume 303.93(10)
_computing_structure_refinement 'SHELXL-97 (Sheldrick, 2008)'
_computing_structure_solution 'SHELXS-97 (Sheldrick, 2008)'
_diffrn_ambient_environment air
_diffrn_ambient_temperature 293.2(1)
_diffrn_detector 'CCD plate'
_diffrn_detector_area_resol_mean 10.3503
_diffrn_detector_type Atlas
_diffrn_measured_fraction_theta_full 0.992
_diffrn_measured_fraction_theta_max 0.992
_diffrn_measurement_device 'four-circle diffractometer'
_diffrn_measurement_device_type 'SuperNova, Dual, Cu at zero, Atlas'
_diffrn_measurement_method '\w scans'
_diffrn_radiation_monochromator mirror
_diffrn_radiation_probe x-ray
_diffrn_radiation_type 'Mo K\a'
_diffrn_radiation_wavelength 0.71073
_diffrn_reflns_av_R_equivalents 0.0356
_diffrn_reflns_av_sigmaI/netI 0.0463
_diffrn_reflns_limit_h_max 7
_diffrn_reflns_limit_h_min -8
_diffrn_reflns_limit_k_max 6
_diffrn_reflns_limit_k_min -6
_diffrn_reflns_limit_l_max 9
_diffrn_reflns_limit_l_min -9
_diffrn_reflns_number 1382
_diffrn_reflns_theta_full 25.34
_diffrn_reflns_theta_max 25.34
_diffrn_reflns_theta_min 3.58
_diffrn_source 'SuperNova (Mo) X-ray Source'
_exptl_absorpt_coefficient_mu 55.650
_exptl_absorpt_correction_T_max 1.00000
_exptl_absorpt_correction_T_min 0.36810
_exptl_absorpt_correction_type multi-scan
_exptl_absorpt_process_details
;
CrysAlisPro, Agilent Technologies,
Version 1.171.37.33 (release 27-03-2014 CrysAlis171 .NET)
(compiled Mar 27 2014,17:12:48)
Empirical absorption correction using spherical harmonics,
 implemented in SCALE3 ABSPACK scaling algorithm.
Empirical absorption correction using spherical harmonics,
 implemented in SCALE3 ABSPACK scaling algorithm.
;
_exptl_crystal_colour colourless
_exptl_crystal_density_diffrn 6.231
_exptl_crystal_density_method 'not measured'
_exptl_crystal_description columnar
_exptl_crystal_F_000 484
_exptl_crystal_size_max 0.11
_exptl_crystal_size_mid 0.09
_exptl_crystal_size_min 0.05
_refine_diff_density_max 1.868
_refine_diff_density_min -2.404
_refine_diff_density_rms 0.453
_refine_ls_extinction_method none
_refine_ls_goodness_of_fit_ref 1.023
_refine_ls_hydrogen_treatment mixed
_refine_ls_matrix_type full
_refine_ls_number_parameters 61
_refine_ls_number_reflns 618
_refine_ls_number_restraints 0
_refine_ls_restrained_S_all 1.023
_refine_ls_R_factor_all 0.0408
_refine_ls_R_factor_gt 0.0355
_refine_ls_shift/su_max 0.000
_refine_ls_shift/su_mean 0.000
_refine_ls_structure_factor_coef Fsqd
_refine_ls_weighting_details 'calc w=1/[\s^2^(Fo^2^)+(0.0516P)^2^+0.0000P] where P=(Fo^2^+2Fc^2^)/3'
_refine_ls_weighting_scheme calc
_refine_ls_wR_factor_gt 0.0838
_refine_ls_wR_factor_ref 0.0878
_reflns_number_gt 537
_reflns_number_total 618
_reflns_threshold_expression >2sigma(I)
_cod_data_source_file JSSC-2018-260-39.cif
_cod_data_source_block Pb2[(BO2)(OH)](SO4)
_cod_original_sg_symbol_H-M P2(1)/m
_cod_database_code 1561147

loop_
_symmetry_equiv_pos_as_xyz
'x, y, z'
'-x, y+1/2, -z'
'-x, -y, -z'
'x, -y-1/2, z'

loop_
_atom_site_label
_atom_site_type_symbol
_atom_site_fract_x
_atom_site_fract_y
_atom_site_fract_z
_atom_site_U_iso_or_equiv
_atom_site_adp_type
_atom_site_occupancy
_atom_site_symmetry_multiplicity
_atom_site_calc_flag
_atom_site_refinement_flags
_atom_site_disorder_assembly
_atom_site_disorder_group
Pb1 Pb 0.11842(10) 0.2500 0.35561(8) 0.0216(3) Uani 1 2 d S . .
Pb2 Pb 0.27764(10) 0.2500 0.83546(8) 0.0234(3) Uani 1 2 d S . .
S1 S 0.7656(7) 0.2500 0.8909(5) 0.0222(10) Uani 1 2 d S . .
B1 B -0.282(3) 0.2500 0.421(2) 0.016(4) Uani 1 2 d S . .
O1 O 0.865(2) 0.2500 1.0602(17) 0.038(4) Uani 1 2 d S . .
O2 O 0.6444(15) 0.0293(17) 0.8615(11) 0.029(2) Uani 1 1 d . . .
O3 O 0.9058(19) 0.2500 0.7715(17) 0.029(3) Uani 1 2 d S . .
O4 O -0.4567(16) 0.2500 0.4734(14) 0.019(3) Uani 1 2 d S . .
H4A H -0.4883 0.3930 0.4907 0.028 Uiso 0.50 1 calc PR . .
O5 O -0.1915(12) 0.0319(19) 0.3956(10) 0.025(2) Uani 1 1 d . . .

loop_
_atom_site_aniso_label
_atom_site_aniso_U_11
_atom_site_aniso_U_22
_atom_site_aniso_U_33
_atom_site_aniso_U_23
_atom_site_aniso_U_13
_atom_site_aniso_U_12
Pb1 0.0204(4) 0.0215(4) 0.0229(4) 0.000 0.0038(3) 0.000
Pb2 0.0222(4) 0.0241(4) 0.0231(5) 0.000 0.0010(3) 0.000
S1 0.024(2) 0.021(2) 0.022(2) 0.000 0.0060(18) 0.000
B1 0.018(9) 0.018(10) 0.010(9) 0.000 -0.002(7) 0.000
O1 0.034(8) 0.048(9) 0.030(7) 0.000 -0.007(6) 0.000
O2 0.045(6) 0.014(5) 0.029(5) 0.003(4) 0.016(5) -0.005(4)
O3 0.029(7) 0.028(7) 0.032(7) 0.000 0.007(6) 0.000
O4 0.009(6) 0.024(7) 0.027(7) 0.000 0.013(5) 0.000
O5 0.027(5) 0.020(5) 0.028(5) -0.003(4) 0.004(4) -0.002(4)

loop_
_atom_type_symbol
_atom_type_description
_atom_type_scat_dispersion_real
_atom_type_scat_dispersion_imag
_atom_type_scat_source
B B 0.0013 0.0007 'International Tables Vol C Tables 4.2.6.8 and 6.1.1.4'
O O 0.0106 0.0060 'International Tables Vol C Tables 4.2.6.8 and 6.1.1.4'
S S 0.1246 0.1234 'International Tables Vol C Tables 4.2.6.8 and 6.1.1.4'
Pb Pb -3.3944 10.1111 'International Tables Vol C Tables 4.2.6.8 and 6.1.1.4'
H H 0.0000 0.0000 'International Tables Vol C Tables 4.2.6.8 and 6.1.1.4'

loop_
_geom_angle_atom_site_label_1
_geom_angle_atom_site_label_2
_geom_angle_atom_site_label_3
_geom_angle
_geom_angle_site_symmetry_1
_geom_angle_site_symmetry_3
O5 Pb1 O5 55.5(4) . 4_565
O5 Pb1 O5 104.44(17) . 2_556
O5 Pb1 O5 71.9(3) 4_565 2_556
O5 Pb1 O5 71.9(3) . 3_556
O5 Pb1 O5 104.44(18) 4_565 3_556
O5 Pb1 O5 73.9(4) 2_556 3_556
O5 Pb1 O1 70.4(4) . 1_454
O5 Pb1 O1 70.4(4) 4_565 1_454
O5 Pb1 O1 136.5(3) 2_556 1_454
O5 Pb1 O1 136.5(3) 3_556 1_454
O5 Pb1 O3 66.8(3) . 3_656
O5 Pb1 O3 118.4(3) 4_565 3_656
O5 Pb1 O3 147.7(3) 2_556 3_656
O5 Pb1 O3 73.8(3) 3_556 3_656
O1 Pb1 O3 72.0(3) 1_454 3_656
O5 Pb1 O3 118.4(3) . 3_666
O5 Pb1 O3 66.8(3) 4_565 3_666
O5 Pb1 O3 73.8(3) 2_556 3_666
O5 Pb1 O3 147.7(3) 3_556 3_666
O1 Pb1 O3 72.0(3) 1_454 3_666
O3 Pb1 O3 138.3(5) 3_656 3_666
O5 Pb1 O4 142.1(3) . 1_655
O5 Pb1 O4 142.1(3) 4_565 1_655
O5 Pb1 O4 70.7(3) 2_556 1_655
O5 Pb1 O4 70.7(3) 3_556 1_655
O1 Pb1 O4 139.2(4) 1_454 1_655
O3 Pb1 O4 96.8(3) 3_656 1_655
O3 Pb1 O4 96.8(3) 3_666 1_655
O5 Pb1 O2 113.7(3) . 3_656
O5 Pb1 O2 150.2(2) 4_565 3_656
O5 Pb1 O2 135.5(3) 2_556 3_656
O5 Pb1 O2 96.3(3) 3_556 3_656
O1 Pb1 O2 79.8(3) 1_454 3_656
O3 Pb1 O2 47.7(3) 3_656 3_656
O3 Pb1 O2 105.3(3) 3_666 3_656
O4 Pb1 O2 65.2(3) 1_655 3_656
O5 Pb1 O2 150.2(2) . 2_656
O5 Pb1 O2 113.7(3) 4_565 2_656
O5 Pb1 O2 96.3(3) 2_556 2_656
O5 Pb1 O2 135.5(3) 3_556 2_656
O1 Pb1 O2 79.8(3) 1_454 2_656
O3 Pb1 O2 105.3(3) 3_656 2_656
O3 Pb1 O2 47.7(3) 3_666 2_656
O4 Pb1 O2 65.2(3) 1_655 2_656
O2 Pb1 O2 60.1(3) 3_656 2_656
O5 Pb2 O5 77.5(5) 3_556 2_556
O5 Pb2 O3 73.6(3) 3_556 1_455
O5 Pb2 O3 73.6(3) 2_556 1_455
O5 Pb2 O2 116.2(3) 3_556 4_565
O5 Pb2 O2 84.8(3) 2_556 4_565
O3 Pb2 O2 154.0(2) 1_455 4_565
O5 Pb2 O2 84.8(3) 3_556 .
O5 Pb2 O2 116.2(3) 2_556 .
O3 Pb2 O2 154.0(2) 1_455 .
O2 Pb2 O2 50.3(4) 4_565 .
O5 Pb2 O2 171.4(3) 3_556 2_657
O5 Pb2 O2 109.5(3) 2_556 2_657
O3 Pb2 O2 103.3(3) 1_455 2_657
O2 Pb2 O2 70.1(3) 4_565 2_657
O2 Pb2 O2 95.99(19) . 2_657
O5 Pb2 O2 109.5(3) 3_556 3_657
O5 Pb2 O2 171.4(3) 2_556 3_657
O3 Pb2 O2 103.3(3) 1_455 3_657
O2 Pb2 O2 95.99(19) 4_565 3_657
O2 Pb2 O2 70.1(3) . 3_657
O2 Pb2 O2 63.1(4) 2_657 3_657
O5 Pb2 O1 67.0(3) 3_556 3_657
O5 Pb2 O1 136.1(3) 2_556 3_657
O3 Pb2 O1 72.2(3) 1_455 3_657
O2 Pb2 O1 133.5(3) 4_565 3_657
O2 Pb2 O1 86.3(3) . 3_657
O2 Pb2 O1 104.5(3) 2_657 3_657
O2 Pb2 O1 47.3(3) 3_657 3_657
O5 Pb2 O1 136.1(3) 3_556 3_667
O5 Pb2 O1 67.0(3) 2_556 3_667
O3 Pb2 O1 72.2(3) 1_455 3_667
O2 Pb2 O1 86.3(3) 4_565 3_667
O2 Pb2 O1 133.5(3) . 3_667
O2 Pb2 O1 47.3(3) 2_657 3_667
O2 Pb2 O1 104.5(3) 3_657 3_667
O1 Pb2 O1 125.0(5) 3_657 3_667
O1 S1 O2 109.8(5) . .
O1 S1 O2 109.8(5) . 4_565
O2 S1 O2 109.3(9) . 4_565
O1 S1 O3 111.1(9) . .
O2 S1 O3 108.4(5) . .
O2 S1 O3 108.4(5) 4_565 .
O4 B1 O5 120.6(8) . 4_565
O4 B1 O5 120.6(8) . .
O5 B1 O5 118.9(16) 4_565 .
S1 O2 Pb2 99.6(5) . .
S1 O3 Pb2 127.8(8) . 1_655
B1 O5 Pb2 126.3(9) . 3_556
B1 O5 Pb1 92.5(9) . .
Pb2 O5 Pb1 107.9(3) 3_556 .
B1 O5 Pb1 115.9(9) . 3_556
Pb2 O5 Pb1 104.2(4) 3_556 3_556
Pb1 O5 Pb1 108.1(3) . 3_556

loop_
_geom_bond_atom_site_label_1
_geom_bond_atom_site_label_2
_geom_bond_distance
_geom_bond_site_symmetry_2
Pb1 O5 2.527(9) .
Pb1 O5 2.527(9) 4_565
Pb1 O5 2.527(9) 2_556
Pb1 O5 2.527(9) 3_556
Pb1 O1 2.770(13) 1_454
Pb1 O3 2.885(5) 3_656
Pb1 O3 2.885(5) 3_666
Pb1 O4 2.978(11) 1_655
Pb1 O2 3.006(9) 3_656
Pb1 O2 3.006(9) 2_656
Pb2 O5 2.427(9) 3_556
Pb2 O5 2.427(9) 2_556
Pb2 O3 2.570(13) 1_455
Pb2 O2 2.803(10) 4_565
Pb2 O2 2.803(10) .
Pb2 O2 2.878(9) 2_657
Pb2 O2 2.878(9) 3_657
Pb2 O1 3.039(8) 3_657
Pb2 O1 3.039(8) 3_667
S1 O1 1.450(13) .
S1 O2 1.459(10) .
S1 O2 1.459(10) 4_565
S1 O3 1.482(14) .
B1 O4 1.35(2) .
B1 O5 1.366(14) 4_565
B1 O5 1.366(14) .
O3 Pb2 2.570(13) 1_655
O5 Pb2 2.427(9) 3_556
O5 Pb1 2.527(9) 3_556
